data_1515655
loop_
_publ_author_name
'Schwendemann, Sina'
'Fr\"ohlich, Roland'
'Kehr, Gerald'
'Erker, Gerhard'

_publ_section_title
;
 Intramolecular frustrated N/B lewis pairs by enamine hydroboration
;
_journal_issue 9
_journal_name_full 'Chemical Science'
_journal_page_first 1842
_journal_paper_doi 10.1039/c1sc00124h
_journal_volume 2
_journal_year 2011
_chemical_formula_sum 'C28 H28 B F10 N'
_chemical_formula_weight 579.32
_chemical_name_systematic
;
?
;
_space_group_IT_number 15
_symmetry_cell_setting monoclinic
_symmetry_space_group_name_Hall '-C 2yc'
_symmetry_space_group_name_H-M 'C 1 2/c 1'
_atom_sites_solution_hydrogens geom
_atom_sites_solution_primary direct
_atom_sites_solution_secondary difmap
_audit_creation_method SHELXL-97
_cell_angle_alpha 90.00
_cell_angle_beta 105.094(3)
_cell_angle_gamma 90.00
_cell_formula_units_Z 8
_cell_length_a 18.8907(6)
_cell_length_b 17.3259(6)
_cell_length_c 16.9954(6)
_cell_measurement_reflns_used 4811
_cell_measurement_temperature 223(2)
_cell_measurement_theta_max 68.25
_cell_measurement_theta_min 0.88
_cell_volume 5370.7(3)
_computing_cell_refinement 'Collect (Nonius B.V., 1998)'
_computing_data_collection 'Collect (Nonius B.V., 1998)'
_computing_data_reduction 'Denzo-SMN (Otwinowski & Minor, 1997)'
_computing_molecular_graphics 'XP (BrukerAXS, 2000)'
_computing_publication_material 'SHELXL-97 (Sheldrick, 1997)'
_computing_structure_refinement 'SHELXL-97 (Sheldrick, 1997)'
_computing_structure_solution 'SHELXS-97 (Sheldrick, 1990)'
_diffrn_ambient_temperature 223(2)
_diffrn_measured_fraction_theta_full 0.977
_diffrn_measured_fraction_theta_max 0.977
_diffrn_measurement_device_type 'Nonius KappaCCD APEXII'
_diffrn_measurement_method '\w and \f scans'
_diffrn_radiation_monochromator graphite
_diffrn_radiation_source 'fine-focus sealed tube'
_diffrn_radiation_type CuK\a
_diffrn_radiation_wavelength 1.54178
_diffrn_reflns_av_R_equivalents 0.049
_diffrn_reflns_av_sigmaI/netI 0.0196
_diffrn_reflns_limit_h_max 22
_diffrn_reflns_limit_h_min -22
_diffrn_reflns_limit_k_max 20
_diffrn_reflns_limit_k_min -19
_diffrn_reflns_limit_l_max 19
_diffrn_reflns_limit_l_min -20
_diffrn_reflns_number 35670
_diffrn_reflns_theta_full 67.72
_diffrn_reflns_theta_max 67.72
_diffrn_reflns_theta_min 4.03
_exptl_absorpt_coefficient_mu 1.151
_exptl_absorpt_correction_T_max 0.8462
_exptl_absorpt_correction_T_min 0.7239
_exptl_absorpt_correction_type multi-scan
_exptl_absorpt_process_details 'Denzo (Otwinowski, Borek, Majewski & Minor, 2003)'
_exptl_crystal_colour 'light yellow'
_exptl_crystal_density_diffrn 1.433
_exptl_crystal_density_method 'not measured'
_exptl_crystal_description column
_exptl_crystal_F_000 2384
_exptl_crystal_size_max 0.30
_exptl_crystal_size_mid 0.15
_exptl_crystal_size_min 0.15
_refine_diff_density_max 0.296
_refine_diff_density_min -0.314
_refine_diff_density_rms 0.039
_refine_ls_extinction_method none
_refine_ls_goodness_of_fit_ref 1.014
_refine_ls_hydrogen_treatment constr
_refine_ls_matrix_type full
_refine_ls_number_parameters 373
_refine_ls_number_reflns 4766
_refine_ls_number_restraints 9
_refine_ls_restrained_S_all 1.016
_refine_ls_R_factor_all 0.0463
_refine_ls_R_factor_gt 0.0409
_refine_ls_shift/su_max 0.000
_refine_ls_shift/su_mean 0.000
_refine_ls_structure_factor_coef Fsqd
_refine_ls_weighting_details 'calc w=1/[\s^2^(Fo^2^)+(0.0603P)^2^+4.2311P] where P=(Fo^2^+2Fc^2^)/3'
_refine_ls_weighting_scheme calc
_refine_ls_wR_factor_gt 0.1093
_refine_ls_wR_factor_ref 0.1143
_reflns_number_gt 4231
_reflns_number_total 4766
_reflns_threshold_expression >2sigma(I)
_cod_data_source_file c1sc00124h.txt
_cod_data_source_block erk5447
_cod_original_sg_symbol_H-M C2/c
_cod_database_code 1515655

loop_
_symmetry_equiv_pos_as_xyz
'x, y, z'
'-x, y, -z+1/2'
'x+1/2, y+1/2, z'
'-x+1/2, y+1/2, -z+1/2'
'-x, -y, -z'
'x, -y, z-1/2'
'-x+1/2, -y+1/2, -z'
'x+1/2, -y+1/2, z-1/2'

loop_
_atom_site_label
_atom_site_type_symbol
_atom_site_fract_x
_atom_site_fract_y
_atom_site_fract_z
_atom_site_U_iso_or_equiv
_atom_site_adp_type
_atom_site_occupancy
_atom_site_symmetry_multiplicity
_atom_site_calc_flag
_atom_site_refinement_flags
_atom_site_disorder_assembly
_atom_site_disorder_group
N N 0.20972(7) -0.15460(7) 0.18034(8) 0.0358(3) Uani 1 1 d . . .
H0 H 0.1999 -0.1288 0.1314 0.043 Uiso 1 1 calc R . .
B B 0.22453(9) 0.02134(10) 0.13871(10) 0.0301(4) Uani 1 1 d . . .
C1 C 0.25851(8) -0.10074(9) 0.24272(9) 0.0341(3) Uani 1 1 d . . .
H1 H 0.3079 -0.1020 0.2329 0.041 Uiso 1 1 calc R . .
C2 C 0.23129(8) -0.01683(9) 0.23034(9) 0.0319(3) Uani 1 1 d . . .
H2 H 0.1820 -0.0150 0.2404 0.038 Uiso 1 1 calc R . .
C3 C 0.17582(9) -0.02820(9) 0.06456(9) 0.0361(3) Uani 1 1 d . A .
C4 C 0.13676(11) -0.05852(11) 0.00569(11) 0.0511(5) Uani 1 1 d D . .
C5A C 0.0958(8) -0.0907(4) -0.0742(6) 0.081(3) Uani 0.526(4) 1 d PD A 1
H5AA H 0.0777 -0.1423 -0.0660 0.097 Uiso 0.526(4) 1 calc PR A 1
H5AB H 0.1289 -0.0957 -0.1096 0.097 Uiso 0.526(4) 1 calc PR A 1
C6A C 0.0320(3) -0.0402(4) -0.1152(3) 0.0805(12) Uani 0.526(4) 1 d PD A 1
H6AA H 0.0002 -0.0328 -0.0785 0.097 Uiso 0.526(4) 1 calc PR A 1
H6AB H 0.0032 -0.0659 -0.1645 0.097 Uiso 0.526(4) 1 calc PR A 1
C7A C 0.0577(3) 0.0385(3) -0.1378(3) 0.0842(14) Uani 0.526(4) 1 d PD A 1
H7AA H 0.0840 0.0652 -0.0887 0.126 Uiso 0.526(4) 1 calc PR A 1
H7AB H 0.0156 0.0689 -0.1658 0.126 Uiso 0.526(4) 1 calc PR A 1
H7AC H 0.0900 0.0313 -0.1733 0.126 Uiso 0.526(4) 1 calc PR A 1
C5B C 0.0817(9) -0.0907(5) -0.0655(7) 0.081(3) Uani 0.474(4) 1 d PD A 2
H5BA H 0.0374 -0.1050 -0.0491 0.097 Uiso 0.474(4) 1 calc PR A 2
H5BB H 0.1014 -0.1375 -0.0844 0.097 Uiso 0.474(4) 1 calc PR A 2
C6B C 0.0622(3) -0.0330(4) -0.1343(3) 0.0805(12) Uani 0.474(4) 1 d PD A 2
H6BA H 0.1070 -0.0158 -0.1478 0.097 Uiso 0.474(4) 1 calc PR A 2
H6BB H 0.0307 -0.0579 -0.1827 0.097 Uiso 0.474(4) 1 calc PR A 2
C7B C 0.0232(4) 0.0354(4) -0.1121(4) 0.0842(14) Uani 0.474(4) 1 d PD A 2
H7BA H -0.0230 0.0191 -0.1025 0.126 Uiso 0.474(4) 1 calc PR A 2
H7BB H 0.0139 0.0726 -0.1563 0.126 Uiso 0.474(4) 1 calc PR A 2
H7BC H 0.0534 0.0591 -0.0630 0.126 Uiso 0.474(4) 1 calc PR A 2
C11 C 0.24671(10) -0.22852(9) 0.16725(11) 0.0446(4) Uani 1 1 d . . .
H11A H 0.2539 -0.2613 0.2157 0.054 Uiso 1 1 calc R . .
H11B H 0.2949 -0.2172 0.1586 0.054 Uiso 1 1 calc R . .
C12 C 0.19997(12) -0.27057(11) 0.09375(12) 0.0554(5) Uani 1 1 d . . .
H12A H 0.1957 -0.2389 0.0450 0.066 Uiso 1 1 calc R . .
H12B H 0.2240 -0.3191 0.0862 0.066 Uiso 1 1 calc R . .
C13 C 0.12423(12) -0.28767(11) 0.10351(13) 0.0604(5) Uani 1 1 d . . .
H13A H 0.1278 -0.3250 0.1477 0.072 Uiso 1 1 calc R . .
H13B H 0.0941 -0.3105 0.0531 0.072 Uiso 1 1 calc R . .
C14 C 0.08813(10) -0.21421(11) 0.12269(13) 0.0553(5) Uani 1 1 d . . .
H14A H 0.0779 -0.1801 0.0750 0.066 Uiso 1 1 calc R . .
H14B H 0.0413 -0.2271 0.1341 0.066 Uiso 1 1 calc R . .
C15 C 0.13622(9) -0.17205(10) 0.19527(11) 0.0456(4) Uani 1 1 d . . .
H15A H 0.1124 -0.1238 0.2043 0.055 Uiso 1 1 calc R . .
H15B H 0.1429 -0.2040 0.2442 0.055 Uiso 1 1 calc R . .
C21 C 0.26640(10) -0.13034(10) 0.32922(10) 0.0419(4) Uani 1 1 d . . .
H21A H 0.2185 -0.1294 0.3416 0.050 Uiso 1 1 calc R . .
H21B H 0.2839 -0.1838 0.3336 0.050 Uiso 1 1 calc R . .
C22 C 0.32040(10) -0.08005(11) 0.39016(10) 0.0450(4) Uani 1 1 d . . .
H22A H 0.3253 -0.0993 0.4455 0.054 Uiso 1 1 calc R . .
H22B H 0.3687 -0.0823 0.3790 0.054 Uiso 1 1 calc R . .
C23 C 0.29332(10) 0.00276(10) 0.38371(10) 0.0433(4) Uani 1 1 d . . .
H23A H 0.3289 0.0354 0.4216 0.052 Uiso 1 1 calc R . .
H23B H 0.2466 0.0055 0.3985 0.052 Uiso 1 1 calc R . .
C24 C 0.28313(9) 0.03209(10) 0.29684(9) 0.0380(4) Uani 1 1 d . . .
H24A H 0.3313 0.0342 0.2852 0.046 Uiso 1 1 calc R . .
H24B H 0.2640 0.0849 0.2936 0.046 Uiso 1 1 calc R . .
C31 C 0.30904(8) 0.03113(9) 0.12778(8) 0.0307(3) Uani 1 1 d . . .
C32 C 0.35155(9) 0.09722(9) 0.14934(9) 0.0350(3) Uani 1 1 d . . .
F32 F 0.32363(5) 0.15992(5) 0.17816(6) 0.0455(2) Uani 1 1 d . . .
C33 C 0.42310(9) 0.10430(11) 0.14463(10) 0.0439(4) Uani 1 1 d . . .
F33 F 0.46047(6) 0.16999(7) 0.16749(7) 0.0621(3) Uani 1 1 d . . .
C34 C 0.45634(9) 0.04342(12) 0.11695(12) 0.0519(5) Uani 1 1 d . . .
F34 F 0.52594(6) 0.04923(9) 0.11202(9) 0.0816(4) Uani 1 1 d . . .
C35 C 0.41748(10) -0.02353(11) 0.09490(11) 0.0488(4) Uani 1 1 d . . .
F35 F 0.44937(7) -0.08403(8) 0.06844(9) 0.0757(4) Uani 1 1 d . . .
C36 C 0.34619(9) -0.02804(9) 0.10101(9) 0.0372(4) Uani 1 1 d . . .
F36 F 0.31308(6) -0.09723(5) 0.07929(6) 0.0482(3) Uani 1 1 d . . .
C41 C 0.17976(8) 0.10533(9) 0.12348(9) 0.0344(3) Uani 1 1 d . . .
C42 C 0.17656(9) 0.14569(10) 0.05181(10) 0.0410(4) Uani 1 1 d . . .
F42 F 0.21720(6) 0.12164(6) 0.00209(6) 0.0555(3) Uani 1 1 d . . .
C43 C 0.13303(11) 0.20887(11) 0.02514(11) 0.0506(5) Uani 1 1 d . . .
F43 F 0.13349(8) 0.24307(8) -0.04614(8) 0.0813(4) Uani 1 1 d . . .
C44 C 0.08857(10) 0.23650(10) 0.06999(13) 0.0548(5) Uani 1 1 d . . .
F44 F 0.04469(7) 0.29733(7) 0.04425(9) 0.0801(4) Uani 1 1 d . . .
C45 C 0.09042(10) 0.20151(12) 0.14269(13) 0.0543(5) Uani 1 1 d . . .
F45 F 0.04822(8) 0.22781(9) 0.18922(10) 0.0879(5) Uani 1 1 d . . .
C46 C 0.13524(9) 0.13764(10) 0.16719(11) 0.0436(4) Uani 1 1 d . . .
F46 F 0.13119(7) 0.10675(7) 0.23949(7) 0.0647(3) Uani 1 1 d . . .

loop_
_atom_site_aniso_label
_atom_site_aniso_U_11
_atom_site_aniso_U_22
_atom_site_aniso_U_33
_atom_site_aniso_U_23
_atom_site_aniso_U_13
_atom_site_aniso_U_12
N 0.0367(7) 0.0307(7) 0.0373(7) 0.0063(5) 0.0048(5) -0.0035(5)
B 0.0314(8) 0.0300(8) 0.0276(8) 0.0008(6) 0.0055(7) -0.0014(7)
C1 0.0312(7) 0.0353(8) 0.0337(8) 0.0035(6) 0.0047(6) -0.0030(6)
C2 0.0300(7) 0.0348(8) 0.0304(8) 0.0023(6) 0.0072(6) -0.0016(6)
C3 0.0394(8) 0.0325(8) 0.0344(8) 0.0055(6) 0.0061(7) -0.0033(6)
C4 0.0631(12) 0.0444(10) 0.0373(9) 0.0024(8) -0.0021(8) -0.0157(9)
C5A 0.108(5) 0.0734(16) 0.043(2) 0.0012(13) -0.014(3) -0.046(2)
C6A 0.044(3) 0.149(4) 0.042(2) -0.014(2) -0.0010(16) -0.012(3)
C7A 0.070(3) 0.108(3) 0.062(3) -0.002(2) -0.0061(19) 0.030(3)
C5B 0.108(5) 0.0734(16) 0.043(2) 0.0012(13) -0.014(3) -0.046(2)
C6B 0.044(3) 0.149(4) 0.042(2) -0.014(2) -0.0010(16) -0.012(3)
C7B 0.070(3) 0.108(3) 0.062(3) -0.002(2) -0.0061(19) 0.030(3)
C11 0.0476(10) 0.0331(9) 0.0520(10) 0.0034(7) 0.0107(8) 0.0006(7)
C12 0.0721(13) 0.0363(9) 0.0538(11) -0.0020(8) 0.0096(9) -0.0048(9)
C13 0.0668(13) 0.0388(10) 0.0638(12) 0.0031(9) -0.0039(10) -0.0137(9)
C14 0.0448(10) 0.0443(10) 0.0681(12) 0.0102(9) -0.0011(9) -0.0130(8)
C15 0.0373(9) 0.0410(9) 0.0572(11) 0.0071(8) 0.0100(8) -0.0071(7)
C21 0.0445(9) 0.0421(9) 0.0370(9) 0.0122(7) 0.0068(7) 0.0004(7)
C22 0.0451(9) 0.0566(11) 0.0307(8) 0.0104(7) 0.0054(7) 0.0021(8)
C23 0.0467(9) 0.0522(10) 0.0293(8) 0.0006(7) 0.0068(7) -0.0027(8)
C24 0.0420(9) 0.0393(9) 0.0307(8) 0.0007(6) 0.0060(6) -0.0038(7)
C31 0.0335(8) 0.0331(8) 0.0244(7) 0.0048(6) 0.0055(6) -0.0003(6)
C32 0.0380(8) 0.0355(8) 0.0296(7) 0.0036(6) 0.0054(6) -0.0026(6)
F32 0.0524(6) 0.0342(5) 0.0486(5) -0.0064(4) 0.0108(4) -0.0081(4)
C33 0.0367(9) 0.0521(10) 0.0375(9) 0.0114(7) 0.0001(7) -0.0126(8)
F33 0.0496(6) 0.0650(7) 0.0628(7) 0.0101(5) -0.0012(5) -0.0272(5)
C34 0.0304(8) 0.0714(13) 0.0550(11) 0.0136(9) 0.0127(8) 0.0011(8)
F34 0.0349(6) 0.1090(11) 0.1056(10) 0.0161(9) 0.0265(6) -0.0015(6)
C35 0.0427(9) 0.0570(11) 0.0501(10) 0.0053(8) 0.0184(8) 0.0119(8)
F35 0.0636(8) 0.0779(9) 0.0962(10) -0.0053(7) 0.0397(7) 0.0241(6)
C36 0.0400(9) 0.0375(8) 0.0339(8) 0.0030(6) 0.0095(7) 0.0014(7)
F36 0.0580(6) 0.0348(5) 0.0554(6) -0.0065(4) 0.0215(5) 0.0006(4)
C41 0.0309(7) 0.0353(8) 0.0337(8) -0.0012(6) 0.0027(6) -0.0002(6)
C42 0.0425(9) 0.0379(9) 0.0399(9) 0.0033(7) 0.0055(7) 0.0028(7)
F42 0.0717(7) 0.0586(7) 0.0410(5) 0.0171(5) 0.0234(5) 0.0160(5)
C43 0.0531(11) 0.0396(9) 0.0499(10) 0.0089(8) -0.0032(8) 0.0034(8)
F43 0.1026(10) 0.0643(8) 0.0676(8) 0.0347(6) 0.0055(7) 0.0198(7)
C44 0.0417(10) 0.0362(9) 0.0731(13) -0.0032(9) -0.0089(9) 0.0085(8)
F44 0.0627(7) 0.0473(7) 0.1120(11) -0.0004(7) -0.0101(7) 0.0245(6)
C45 0.0388(9) 0.0521(11) 0.0703(13) -0.0158(10) 0.0111(9) 0.0086(8)
F45 0.0753(9) 0.0884(10) 0.1087(11) -0.0141(8) 0.0396(8) 0.0340(8)
C46 0.0393(9) 0.0473(10) 0.0436(9) -0.0020(8) 0.0099(7) 0.0031(7)
F46 0.0697(7) 0.0788(8) 0.0560(7) 0.0078(6) 0.0351(6) 0.0228(6)

loop_
_atom_type_symbol
_atom_type_description
_atom_type_scat_dispersion_real
_atom_type_scat_dispersion_imag
_atom_type_scat_source
C C 0.0181 0.0091 'International Tables Vol C Tables 4.2.6.8 and 6.1.1.4'
H H 0.0000 0.0000 'International Tables Vol C Tables 4.2.6.8 and 6.1.1.4'
B B 0.0090 0.0039 'International Tables Vol C Tables 4.2.6.8 and 6.1.1.4'
N N 0.0311 0.0180 'International Tables Vol C Tables 4.2.6.8 and 6.1.1.4'
F F 0.0727 0.0534 'International Tables Vol C Tables 4.2.6.8 and 6.1.1.4'

loop_
_geom_angle_atom_site_label_1
_geom_angle_atom_site_label_2
_geom_angle_atom_site_label_3
_geom_angle
C11 N C15 109.79(12)
C11 N C1 113.79(12)
C15 N C1 114.95(13)
C11 N H0 105.8
C15 N H0 105.8
C1 N H0 105.8
C3 B C31 109.76(12)
C3 B C2 114.27(12)
C31 B C2 107.62(11)
C3 B C41 100.43(12)
C31 B C41 110.86(12)
C2 B C41 113.80(12)
C21 C1 N 110.65(12)
C21 C1 C2 113.23(13)
N C1 C2 111.25(12)
C21 C1 H1 107.1
N C1 H1 107.1
C2 C1 H1 107.1
C1 C2 C24 107.06(12)
C1 C2 B 116.39(12)
C24 C2 B 110.26(12)
C1 C2 H2 107.6
C24 C2 H2 107.6
B C2 H2 107.6
C4 C3 B 173.60(17)
C3 C4 C5B 173.6(7)
C3 C4 C5A 171.3(7)
C5B C4 C5A 13.0(15)
C4 C5A C6A 111.6(7)
C4 C5A H5AA 109.3
C6A C5A H5AA 109.3
C4 C5A H5AB 109.3
C6A C5A H5AB 109.3
H5AA C5A H5AB 108.0
C5A C6A C7A 111.5(7)
C5A C6A H6AA 109.3
C7A C6A H6AA 109.3
C5A C6A H6AB 109.3
C7A C6A H6AB 109.3
H6AA C6A H6AB 108.0
C4 C5B C6B 111.1(7)
C4 C5B H5BA 109.4
C6B C5B H5BA 109.4
C4 C5B H5BB 109.4
C6B C5B H5BB 109.4
H5BA C5B H5BB 108.0
C7B C6B C5B 111.5(8)
C7B C6B H6BA 109.3
C5B C6B H6BA 109.3
C7B C6B H6BB 109.3
C5B C6B H6BB 109.3
H6BA C6B H6BB 108.0
C6B C7B H7BA 109.5
C6B C7B H7BB 109.5
H7BA C7B H7BB 109.5
C6B C7B H7BC 109.5
H7BA C7B H7BC 109.5
H7BB C7B H7BC 109.5
N C11 C12 109.77(14)
N C11 H11A 109.7
C12 C11 H11A 109.7
N C11 H11B 109.7
C12 C11 H11B 109.7
H11A C11 H11B 108.2
C13 C12 C11 111.64(17)
C13 C12 H12A 109.3
C11 C12 H12A 109.3
C13 C12 H12B 109.3
C11 C12 H12B 109.3
H12A C12 H12B 108.0
C12 C13 C14 110.48(15)
C12 C13 H13A 109.6
C14 C13 H13A 109.6
C12 C13 H13B 109.6
C14 C13 H13B 109.6
H13A C13 H13B 108.1
C15 C14 C13 111.78(16)
C15 C14 H14A 109.3
C13 C14 H14A 109.3
C15 C14 H14B 109.3
C13 C14 H14B 109.3
H14A C14 H14B 107.9
N C15 C14 110.07(15)
N C15 H15A 109.6
C14 C15 H15A 109.6
N C15 H15B 109.6
C14 C15 H15B 109.6
H15A C15 H15B 108.2
C22 C21 C1 110.03(13)
C22 C21 H21A 109.7
C1 C21 H21A 109.7
C22 C21 H21B 109.7
C1 C21 H21B 109.7
H21A C21 H21B 108.2
C23 C22 C21 109.76(14)
C23 C22 H22A 109.7
C21 C22 H22A 109.7
C23 C22 H22B 109.7
C21 C22 H22B 109.7
H22A C22 H22B 108.2
C22 C23 C24 109.89(14)
C22 C23 H23A 109.7
C24 C23 H23A 109.7
C22 C23 H23B 109.7
C24 C23 H23B 109.7
H23A C23 H23B 108.2
C23 C24 C2 114.97(13)
C23 C24 H24A 108.5
C2 C24 H24A 108.5
C23 C24 H24B 108.5
C2 C24 H24B 108.5
H24A C24 H24B 107.5
C36 C31 C32 112.87(14)
C36 C31 B 123.00(13)
C32 C31 B 124.01(13)
F32 C32 C33 115.43(14)
F32 C32 C31 120.20(14)
C33 C32 C31 124.37(15)
F33 C33 C34 119.87(16)
F33 C33 C32 120.52(17)
C34 C33 C32 119.62(16)
F34 C34 C35 120.63(18)
F34 C34 C33 120.44(18)
C35 C34 C33 118.92(16)
F35 C35 C34 119.77(16)
F35 C35 C36 120.83(18)
C34 C35 C36 119.40(17)
F36 C36 C35 114.78(15)
F36 C36 C31 120.39(14)
C35 C36 C31 124.83(16)
C46 C41 C42 111.97(15)
C46 C41 B 128.78(14)
C42 C41 B 118.59(13)
F42 C42 C43 115.45(15)
F42 C42 C41 119.43(14)
C43 C42 C41 125.11(17)
F43 C43 C44 119.84(17)
F43 C43 C42 120.17(18)
C44 C43 C42 119.98(18)
F44 C44 C43 120.9(2)
F44 C44 C45 120.7(2)
C43 C44 C45 118.41(16)
F45 C45 C44 120.17(18)
F45 C45 C46 120.23(19)
C44 C45 C46 119.59(17)
F46 C46 C41 120.86(15)
F46 C46 C45 114.25(16)
C41 C46 C45 124.87(17)

loop_
_geom_bond_atom_site_label_1
_geom_bond_atom_site_label_2
_geom_bond_distance
N C11 1.503(2)
N C15 1.506(2)
N C1 1.5283(19)
N H0 0.9200
B C3 1.602(2)
B C31 1.663(2)
B C2 1.666(2)
B C41 1.669(2)
C1 C21 1.527(2)
C1 C2 1.538(2)
C1 H1 0.9900
C2 C24 1.542(2)
C2 H2 0.9900
C3 C4 1.199(2)
C4 C5B 1.484(6)
C4 C5A 1.485(6)
C5A C6A 1.505(8)
C5A H5AA 0.9800
C5A H5AB 0.9800
C6A C7A 1.530(6)
C6A H6AA 0.9800
C6A H6AB 0.9800
C7A H7AA 0.9700
C7A H7AB 0.9700
C7A H7AC 0.9700
C5B C6B 1.509(8)
C5B H5BA 0.9800
C5B H5BB 0.9800
C6B C7B 1.495(6)
C6B H6BA 0.9800
C6B H6BB 0.9800
C7B H7BA 0.9700
C7B H7BB 0.9700
C7B H7BC 0.9700
C11 C12 1.515(3)
C11 H11A 0.9800
C11 H11B 0.9800
C12 C13 1.512(3)
C12 H12A 0.9800
C12 H12B 0.9800
C13 C14 1.519(3)
C13 H13A 0.9800
C13 H13B 0.9800
C14 C15 1.516(3)
C14 H14A 0.9800
C14 H14B 0.9800
C15 H15A 0.9800
C15 H15B 0.9800
C21 C22 1.524(2)
C21 H21A 0.9800
C21 H21B 0.9800
C22 C23 1.518(3)
C22 H22A 0.9800
C22 H22B 0.9800
C23 C24 1.525(2)
C23 H23A 0.9800
C23 H23B 0.9800
C24 H24A 0.9800
C24 H24B 0.9800
C31 C36 1.385(2)
C31 C32 1.392(2)
C32 F32 1.3538(18)
C32 C33 1.380(2)
C33 F33 1.342(2)
C33 C34 1.372(3)
C34 F34 1.343(2)
C34 C35 1.372(3)
C35 F35 1.343(2)
C35 C36 1.380(2)
C36 F36 1.3581(19)
C41 C46 1.378(2)
C41 C42 1.392(2)
C42 F42 1.347(2)
C42 C43 1.373(2)
C43 F43 1.351(2)
C43 C44 1.360(3)
C44 F44 1.342(2)
C44 C45 1.369(3)
C45 F45 1.340(2)
C45 C46 1.390(3)
C46 F46 1.361(2)

loop_
_geom_torsion_atom_site_label_1
_geom_torsion_atom_site_label_2
_geom_torsion_atom_site_label_3
_geom_torsion_atom_site_label_4
_geom_torsion
C11 N C1 C21 -75.22(17)
C15 N C1 C21 52.60(17)
C11 N C1 C2 158.00(13)
C15 N C1 C2 -74.19(16)
C21 C1 C2 C24 53.65(16)
N C1 C2 C24 179.01(12)
C21 C1 C2 B 177.48(13)
N C1 C2 B -57.16(16)
C3 B C2 C1 54.14(18)
C31 B C2 C1 -68.03(15)
C41 B C2 C1 168.72(12)
C3 B C2 C24 176.30(13)
C31 B C2 C24 54.13(16)
C41 B C2 C24 -69.13(16)
C31 B C3 C4 -98.5(16)
C2 B C3 C4 140.5(16)
C41 B C3 C4 18.3(17)
B C3 C4 C5B -51(6)
B C3 C4 C5A 67(3)
C3 C4 C5A C6A -95(3)
C5B C4 C5A C6A 60(2)
C4 C5A C6A C7A 65.1(13)
C3 C4 C5B C6B 74(6)
C5A C4 C5B C6B -70(3)
C4 C5B C6B C7B -66.2(14)
C15 N C11 C12 60.43(18)
C1 N C11 C12 -169.14(14)
N C11 C12 C13 -58.0(2)
C11 C12 C13 C14 54.1(2)
C12 C13 C14 C15 -53.4(2)
C11 N C15 C14 -59.84(17)
C1 N C15 C14 170.36(13)
C13 C14 C15 N 56.6(2)
N C1 C21 C22 175.09(13)
C2 C1 C21 C22 -59.23(18)
C1 C21 C22 C23 59.44(19)
C21 C22 C23 C24 -57.48(18)
C22 C23 C24 C2 56.34(19)
C1 C2 C24 C23 -52.76(18)
B C2 C24 C23 179.73(14)
C3 B C31 C36 -40.21(18)
C2 B C31 C36 84.71(16)
C41 B C31 C36 -150.25(13)
C3 B C31 C32 144.16(14)
C2 B C31 C32 -90.91(16)
C41 B C31 C32 34.12(18)
C36 C31 C32 F32 -178.83(12)
B C31 C32 F32 -2.8(2)
C36 C31 C32 C33 0.3(2)
B C31 C32 C33 176.30(14)
F32 C32 C33 F33 -0.2(2)
C31 C32 C33 F33 -179.32(14)
F32 C32 C33 C34 179.31(15)
C31 C32 C33 C34 0.2(2)
F33 C33 C34 F34 -0.5(3)
C32 C33 C34 F34 -179.94(15)
F33 C33 C34 C35 179.17(15)
C32 C33 C34 C35 -0.3(3)
F34 C34 C35 F35 0.3(3)
C33 C34 C35 F35 -179.32(16)
F34 C34 C35 C36 179.64(16)
C33 C34 C35 C36 0.0(3)
F35 C35 C36 F36 0.6(2)
C34 C35 C36 F36 -178.71(15)
F35 C35 C36 C31 179.82(15)
C34 C35 C36 C31 0.5(3)
C32 C31 C36 F36 178.54(13)
B C31 C36 F36 2.5(2)
C32 C31 C36 C35 -0.6(2)
B C31 C36 C35 -176.67(15)
C3 B C41 C46 106.84(18)
C31 B C41 C46 -137.18(16)
C2 B C41 C46 -15.7(2)
C3 B C41 C42 -63.08(17)
C31 B C41 C42 52.90(18)
C2 B C41 C42 174.37(13)
C46 C41 C42 F42 179.79(15)
B C41 C42 F42 -8.7(2)
C46 C41 C42 C43 -1.9(2)
B C41 C42 C43 169.65(16)
F42 C42 C43 F43 -0.7(3)
C41 C42 C43 F43 -179.08(16)
F42 C42 C43 C44 178.39(16)
C41 C42 C43 C44 0.0(3)
F43 C43 C44 F44 0.3(3)
C42 C43 C44 F44 -178.83(16)
F43 C43 C44 C45 -178.76(17)
C42 C43 C44 C45 2.1(3)
F44 C44 C45 F45 0.0(3)
C43 C44 C45 F45 178.99(18)
F44 C44 C45 C46 178.71(17)
C43 C44 C45 C46 -2.3(3)
C42 C41 C46 F46 -179.55(15)
B C41 C46 F46 10.0(3)
C42 C41 C46 C45 1.8(3)
B C41 C46 C45 -168.71(16)
F45 C45 C46 F46 0.2(3)
C44 C45 C46 F46 -178.54(17)
F45 C45 C46 C41 178.98(17)
C44 C45 C46 C41 0.2(3)
